data_8106359
loop_
_publ_author_name
'Guo-Xing, Li'

_publ_section_title
;
 The crystal structure of
 dichlorido-(1,3-bis(2,6-dimethylphenyl)-1H-imidazol-2(3H)-ylidene)-(morpholine-\k1
 N)palladium(II), C23H29Cl2N3OPd(II)
;
_journal_issue 5
_journal_name_full 'Zeitschrift f\"ur Kristallographie - New Crystal Structures'
_journal_page_first 951
_journal_page_last 952
_journal_paper_doi 10.1515/ncrs-2018-0140
_journal_volume 233
_journal_year 2018
_chemical_formula_sum 'C23 H29 Cl2 N3 O Pd'
_chemical_formula_weight 540.79
_space_group_crystal_system monoclinic
_space_group_IT_number 14
_space_group_name_Hall '-P 2ybc'
_space_group_name_H-M_alt 'P 1 21/c 1'
_atom_sites_solution_hydrogens mixed
_cell_angle_alpha 90
_cell_angle_beta 104.6440(10)
_cell_angle_gamma 90
_cell_formula_units_Z 4
_cell_length_a 9.6053(2)
_cell_length_b 17.4544(4)
_cell_length_c 14.5156(3)
_cell_measurement_reflns_used 9396
_cell_measurement_temperature 173(2)
_cell_measurement_theta_max 54.923
_cell_measurement_theta_min 4.667
_cell_volume 2354.55(9)
_computing_cell_refinement 'Bruker SAINT'
_computing_data_collection 'Bruker APEX2'
_computing_data_reduction 'Bruker SAINT'
_computing_molecular_graphics 'Bruker SHELXTL'
_computing_publication_material 'Bruker SHELXTL'
_computing_structure_refinement 'SHELXL-2013 (Sheldrick, 2013)'
_computing_structure_solution 'SHELXS-97 (Sheldrick 2008)'
_diffrn_ambient_temperature 173(2)
_diffrn_measured_fraction_theta_full 0.994
_diffrn_measured_fraction_theta_max 0.995
_diffrn_measurement_device_type 'Bruker APEX-II CCD'
_diffrn_measurement_method '\f and \w scans'
_diffrn_radiation_type MoK\a
_diffrn_radiation_wavelength 0.71073
_diffrn_reflns_av_R_equivalents 0.0285
_diffrn_reflns_av_unetI/netI 0.0144
_diffrn_reflns_Laue_measured_fraction_full 0.994
_diffrn_reflns_Laue_measured_fraction_max 0.995
_diffrn_reflns_limit_h_max 11
_diffrn_reflns_limit_h_min -11
_diffrn_reflns_limit_k_max 21
_diffrn_reflns_limit_k_min -21
_diffrn_reflns_limit_l_max 17
_diffrn_reflns_limit_l_min -17
_diffrn_reflns_number 40421
_diffrn_reflns_point_group_measured_fraction_full 0.994
_diffrn_reflns_point_group_measured_fraction_max 0.995
_diffrn_reflns_theta_full 25.242
_diffrn_reflns_theta_max 25.998
_diffrn_reflns_theta_min 2.334
_exptl_absorpt_coefficient_mu 1.035
_exptl_absorpt_correction_T_max 0.7456
_exptl_absorpt_correction_T_min 0.6407
_exptl_absorpt_correction_type multi-scan
_exptl_absorpt_process_details sadabs
_exptl_crystal_colour yellow
_exptl_crystal_density_diffrn 1.526
_exptl_crystal_description prismatic
_exptl_crystal_F_000 1104
_exptl_crystal_size_max 0.180
_exptl_crystal_size_mid 0.140
_exptl_crystal_size_min 0.100
_refine_diff_density_max 0.382
_refine_diff_density_min -0.332
_refine_diff_density_rms 0.046
_refine_ls_extinction_expression Fc^*^=kFc[1+0.001xFc^2^\l^3^/sin(2\q)]^-1/4^
_refine_ls_extinction_method SHELXL
_refine_ls_goodness_of_fit_ref 1.048
_refine_ls_hydrogen_treatment mixed
_refine_ls_matrix_type full
_refine_ls_number_parameters 280
_refine_ls_number_reflns 4597
_refine_ls_number_restraints 1
_refine_ls_restrained_S_all 1.048
_refine_ls_R_factor_all 0.0201
_refine_ls_R_factor_gt 0.0184
_refine_ls_shift/su_max 0.025
_refine_ls_shift/su_mean 0.000
_refine_ls_structure_factor_coef Fsqd
_refine_ls_weighting_details 'w=1/[\s^2^(Fo^2^)+(0.0170P)^2^+1.6856P] where P=(Fo^2^+2Fc^2^)/3'
_refine_ls_weighting_scheme calc
_refine_ls_wR_factor_gt 0.0445
_refine_ls_wR_factor_ref 0.0455
_reflns_Friedel_coverage 0.000
_reflns_Friedel_fraction_full .
_reflns_Friedel_fraction_max .
_reflns_number_gt 4336
_reflns_number_total 4597
_reflns_threshold_expression 'I > 2\s(I)'
_cod_data_source_file suppl_ncrs-2018-0140_suppl.cif
_cod_data_source_block mo
_cod_original_sg_symbol_H-M 'P 21/c'
_cod_database_code 8106359
_shelx_space_group_comment
; 
The symmetry employed for this shelxl refinement is uniquely defined 
by the following loop, which should always be used as a source of 
symmetry information in preference to the above space-group names. 
They are only intended as comments. 
;
_shelx_estimated_absorpt_t_min 0.836
_shelx_estimated_absorpt_t_max 0.904
_shelxl_version_number 2013-4

loop_
_space_group_symop_operation_xyz
'x, y, z'
'-x, y+1/2, -z+1/2'
'-x, -y, -z'
'x, -y-1/2, z-1/2'

loop_
_atom_site_label
_atom_site_type_symbol
_atom_site_fract_x
_atom_site_fract_y
_atom_site_fract_z
_atom_site_U_iso_or_equiv
_atom_site_adp_type
_atom_site_occupancy
_atom_site_site_symmetry_order
_atom_site_calc_flag
_atom_site_refinement_flags_posn
_atom_site_refinement_flags_adp
_atom_site_refinement_flags_occupancy
_atom_site_disorder_assembly
_atom_site_disorder_group
Pd1 Pd 0.44186(2) 0.59504(2) 0.29572(2) 0.01842(6) Uani 1 1 d . . . . .
Cl1 Cl 0.32834(4) 0.54006(2) 0.40204(3) 0.02876(10) Uani 1 1 d . . . . .
Cl2 Cl 0.56841(5) 0.63652(3) 0.19015(3) 0.03942(12) Uani 1 1 d . . . . .
O1 O 0.89028(13) 0.66326(8) 0.51956(10) 0.0367(3) Uani 1 1 d . . . . .
N1 N 0.16752(14) 0.56973(8) 0.14050(10) 0.0224(3) Uani 1 1 d . . . . .
N2 N 0.20747(15) 0.68840(8) 0.17615(9) 0.0217(3) Uani 1 1 d . . . . .
N3 N 0.63118(15) 0.59150(8) 0.40947(10) 0.0217(3) Uani 1 1 d D . . . .
H3 H 0.612(2) 0.5607(10) 0.4470(13) 0.029(5) Uiso 1 1 d D . . . .
C1 C 0.26041(17) 0.61708(9) 0.19956(11) 0.0202(3) Uani 1 1 d . . . . .
C2 C 0.08339(19) 0.68556(10) 0.10234(12) 0.0276(4) Uani 1 1 d . . . . .
H2 H 0.0270 0.7279 0.0732 0.033 Uiso 1 1 calc R U . . .
C3 C 0.05872(19) 0.61143(10) 0.08013(13) 0.0293(4) Uani 1 1 d . . . . .
H3A H -0.0187 0.5912 0.0321 0.035 Uiso 1 1 calc R U . . .
C4 C 0.17304(17) 0.48724(9) 0.14617(11) 0.0227(3) Uani 1 1 d . . . . .
C5 C 0.25769(18) 0.44817(10) 0.09693(12) 0.0243(3) Uani 1 1 d . . . . .
C6 C 0.26825(19) 0.36889(10) 0.10829(13) 0.0295(4) Uani 1 1 d . . . . .
H6 H 0.3263 0.3405 0.0764 0.035 Uiso 1 1 calc R U . . .
C7 C 0.1951(2) 0.33122(11) 0.16551(14) 0.0341(4) Uani 1 1 d . . . . .
H7 H 0.2058 0.2774 0.1744 0.041 Uiso 1 1 calc R U . . .
C8 C 0.1064(2) 0.37145(11) 0.20989(13) 0.0315(4) Uani 1 1 d . . . . .
H8 H 0.0542 0.3446 0.2472 0.038 Uiso 1 1 calc R U . . .
C9 C 0.09252(18) 0.45072(10) 0.20068(12) 0.0263(4) Uani 1 1 d . . . . .
C10 C -0.0065(2) 0.49396(12) 0.24746(14) 0.0344(4) Uani 1 1 d . . . . .
H10A H 0.0483 0.5331 0.2900 0.052 Uiso 1 1 calc R U . . .
H10B H -0.0499 0.4583 0.2843 0.052 Uiso 1 1 calc R U . . .
H10C H -0.0825 0.5186 0.1985 0.052 Uiso 1 1 calc R U . . .
C11 C 0.3302(2) 0.48919(11) 0.03107(14) 0.0335(4) Uani 1 1 d . . . . .
H11A H 0.2582 0.5172 -0.0170 0.050 Uiso 1 1 calc R U . . .
H11B H 0.3788 0.4519 -0.0005 0.050 Uiso 1 1 calc R U . . .
H11C H 0.4011 0.5253 0.0676 0.050 Uiso 1 1 calc R U . . .
C12 C 0.25905(18) 0.75756(9) 0.22851(11) 0.0234(3) Uani 1 1 d . . . . .
C13 C 0.21991(19) 0.76937(10) 0.31388(12) 0.0265(4) Uani 1 1 d . . . . .
C14 C 0.2689(2) 0.83622(11) 0.36419(14) 0.0360(4) Uani 1 1 d . . . . .
H14 H 0.2466 0.8456 0.4233 0.043 Uiso 1 1 calc R U . . .
C15 C 0.3494(2) 0.88902(12) 0.32915(15) 0.0401(5) Uani 1 1 d . . . . .
H15 H 0.3824 0.9341 0.3646 0.048 Uiso 1 1 calc R U . . .
C16 C 0.3822(2) 0.87697(11) 0.24367(15) 0.0363(4) Uani 1 1 d . . . . .
H16 H 0.4363 0.9144 0.2201 0.044 Uiso 1 1 calc R U . . .
C17 C 0.3374(2) 0.81065(10) 0.19069(13) 0.0298(4) Uani 1 1 d . . . . .
C18 C 0.3732(3) 0.79944(13) 0.09689(15) 0.0470(5) Uani 1 1 d . . . . .
H18A H 0.4613 0.7689 0.1062 0.071 Uiso 1 1 calc R U . . .
H18B H 0.3878 0.8494 0.0701 0.071 Uiso 1 1 calc R U . . .
H18C H 0.2938 0.7726 0.0530 0.071 Uiso 1 1 calc R U . . .
C19 C 0.1239(2) 0.71428(11) 0.34830(14) 0.0353(4) Uani 1 1 d . . . . .
H19A H 0.0417 0.7009 0.2955 0.053 Uiso 1 1 calc R U . . .
H19B H 0.0892 0.7382 0.3994 0.053 Uiso 1 1 calc R U . . .
H19C H 0.1782 0.6678 0.3725 0.053 Uiso 1 1 calc R U . . .
C20 C 0.77465(18) 0.57412(11) 0.39448(13) 0.0287(4) Uani 1 1 d . . . . .
H20A H 0.7915 0.6069 0.3427 0.034 Uiso 1 1 calc R U . . .
H20B H 0.7770 0.5200 0.3744 0.034 Uiso 1 1 calc R U . . .
C21 C 0.8937(2) 0.58740(11) 0.48402(15) 0.0341(4) Uani 1 1 d . . . . .
H21A H 0.8834 0.5503 0.5335 0.041 Uiso 1 1 calc R U . . .
H21B H 0.9879 0.5783 0.4700 0.041 Uiso 1 1 calc R U . . .
C22 C 0.7553(2) 0.67698(12) 0.54095(14) 0.0364(4) Uani 1 1 d . . . . .
H22A H 0.7543 0.7293 0.5670 0.044 Uiso 1 1 calc R U . . .
H22B H 0.7421 0.6401 0.5899 0.044 Uiso 1 1 calc R U . . .
C23 C 0.63340(18) 0.66859(10) 0.45247(12) 0.0266(4) Uani 1 1 d . . . . .
H23A H 0.5408 0.6777 0.4689 0.032 Uiso 1 1 calc R U . . .
H23B H 0.6437 0.7078 0.4053 0.032 Uiso 1 1 calc R U . . .

loop_
_atom_site_aniso_label
_atom_site_aniso_U_11
_atom_site_aniso_U_22
_atom_site_aniso_U_33
_atom_site_aniso_U_23
_atom_site_aniso_U_13
_atom_site_aniso_U_12
Pd1 0.01756(8) 0.01752(8) 0.01818(8) 0.00093(4) 0.00083(5) 0.00071(4)
Cl1 0.0225(2) 0.0327(2) 0.0290(2) 0.01063(17) 0.00258(16) -0.00290(16)
Cl2 0.0313(2) 0.0590(3) 0.0289(2) 0.0106(2) 0.00945(19) -0.0014(2)
O1 0.0249(7) 0.0345(7) 0.0458(8) -0.0041(6) -0.0003(6) -0.0103(5)
N1 0.0211(7) 0.0218(7) 0.0209(7) -0.0018(5) -0.0012(5) 0.0024(5)
N2 0.0237(7) 0.0210(7) 0.0181(7) -0.0006(5) 0.0010(5) 0.0036(5)
N3 0.0200(7) 0.0203(7) 0.0227(7) 0.0042(6) 0.0018(6) -0.0028(5)
C1 0.0217(8) 0.0211(8) 0.0179(8) -0.0004(6) 0.0049(6) 0.0016(6)
C2 0.0258(9) 0.0287(9) 0.0236(8) 0.0009(7) -0.0025(7) 0.0071(7)
C3 0.0249(9) 0.0309(9) 0.0255(9) -0.0017(7) -0.0060(7) 0.0045(7)
C4 0.0205(8) 0.0223(8) 0.0210(8) -0.0026(6) -0.0028(6) -0.0012(6)
C5 0.0227(8) 0.0237(8) 0.0237(8) -0.0015(7) 0.0006(7) -0.0004(7)
C6 0.0261(9) 0.0248(9) 0.0366(10) -0.0045(7) 0.0060(8) 0.0019(7)
C7 0.0336(10) 0.0225(9) 0.0445(11) 0.0003(8) 0.0068(8) -0.0027(7)
C8 0.0295(9) 0.0319(10) 0.0318(10) 0.0012(8) 0.0052(8) -0.0087(8)
C9 0.0209(8) 0.0315(9) 0.0235(8) -0.0053(7) 0.0001(7) -0.0040(7)
C10 0.0264(9) 0.0423(11) 0.0351(10) -0.0100(8) 0.0086(8) -0.0049(8)
C11 0.0383(10) 0.0306(10) 0.0349(10) 0.0000(8) 0.0154(8) 0.0010(8)
C12 0.0247(8) 0.0198(8) 0.0222(8) -0.0001(6) -0.0005(7) 0.0052(6)
C13 0.0278(9) 0.0247(9) 0.0255(9) -0.0004(7) 0.0039(7) 0.0083(7)
C14 0.0402(11) 0.0360(10) 0.0306(10) -0.0109(8) 0.0066(8) 0.0058(9)
C15 0.0361(11) 0.0323(10) 0.0469(12) -0.0147(9) 0.0014(9) -0.0015(8)
C16 0.0299(10) 0.0287(10) 0.0479(12) 0.0005(9) 0.0054(9) -0.0028(8)
C17 0.0311(9) 0.0272(9) 0.0297(9) 0.0025(7) 0.0050(8) 0.0024(7)
C18 0.0651(15) 0.0426(12) 0.0386(11) 0.0054(9) 0.0229(11) -0.0054(11)
C19 0.0442(11) 0.0307(10) 0.0358(10) 0.0028(8) 0.0190(9) 0.0091(8)
C20 0.0205(8) 0.0282(9) 0.0355(10) -0.0021(8) 0.0035(7) 0.0032(7)
C21 0.0212(9) 0.0328(10) 0.0442(11) 0.0044(8) 0.0005(8) -0.0014(7)
C22 0.0328(10) 0.0395(11) 0.0335(10) -0.0086(8) 0.0023(8) -0.0066(8)
C23 0.0246(9) 0.0262(9) 0.0283(9) -0.0038(7) 0.0055(7) -0.0013(7)

loop_
_atom_type_symbol
_atom_type_description
_atom_type_scat_dispersion_real
_atom_type_scat_dispersion_imag
_atom_type_scat_source
C C 0.0033 0.0016 'International Tables Vol C Tables 4.2.6.8 and 6.1.1.4'
H H 0.0000 0.0000 'International Tables Vol C Tables 4.2.6.8 and 6.1.1.4'
Cl Cl 0.1484 0.1585 'International Tables Vol C Tables 4.2.6.8 and 6.1.1.4'
N N 0.0061 0.0033 'International Tables Vol C Tables 4.2.6.8 and 6.1.1.4'
O O 0.0106 0.0060 'International Tables Vol C Tables 4.2.6.8 and 6.1.1.4'
Pd Pd -0.9988 1.0072 'International Tables Vol C Tables 4.2.6.8 and 6.1.1.4'

loop_
_geom_angle_atom_site_label_1
_geom_angle_atom_site_label_2
_geom_angle_atom_site_label_3
_geom_angle
_geom_angle_site_symmetry_1
_geom_angle_site_symmetry_3
C1 Pd1 N3 169.41(6) . .
C1 Pd1 Cl2 89.34(5) . .
N3 Pd1 Cl2 91.96(4) . .
C1 Pd1 Cl1 94.11(5) . .
N3 Pd1 Cl1 85.68(4) . .
Cl2 Pd1 Cl1 173.402(18) . .
C21 O1 C22 109.87(14) . .
C1 N1 C3 110.53(14) . .
C1 N1 C4 124.42(13) . .
C3 N1 C4 124.78(14) . .
C1 N2 C2 110.82(14) . .
C1 N2 C12 125.33(13) . .
C2 N2 C12 123.31(13) . .
C20 N3 C23 109.48(13) . .
C20 N3 Pd1 122.49(11) . .
C23 N3 Pd1 102.67(10) . .
C20 N3 H3 109.8(14) . .
C23 N3 H3 107.3(14) . .
Pd1 N3 H3 104.1(14) . .
N1 C1 N2 104.89(13) . .
N1 C1 Pd1 130.69(12) . .
N2 C1 Pd1 124.34(12) . .
C3 C2 N2 106.59(15) . .
C3 C2 H2 126.7 . .
N2 C2 H2 126.7 . .
C2 C3 N1 107.17(15) . .
C2 C3 H3A 126.4 . .
N1 C3 H3A 126.4 . .
C5 C4 C9 123.28(16) . .
C5 C4 N1 118.58(15) . .
C9 C4 N1 118.14(15) . .
C4 C5 C6 117.44(16) . .
C4 C5 C11 121.34(15) . .
C6 C5 C11 121.18(16) . .
C7 C6 C5 120.68(17) . .
C7 C6 H6 119.7 . .
C5 C6 H6 119.7 . .
C8 C7 C6 120.34(17) . .
C8 C7 H7 119.8 . .
C6 C7 H7 119.8 . .
C7 C8 C9 121.01(17) . .
C7 C8 H8 119.5 . .
C9 C8 H8 119.5 . .
C4 C9 C8 117.11(16) . .
C4 C9 C10 122.15(16) . .
C8 C9 C10 120.74(17) . .
C9 C10 H10A 109.5 . .
C9 C10 H10B 109.5 . .
H10A C10 H10B 109.5 . .
C9 C10 H10C 109.5 . .
H10A C10 H10C 109.5 . .
H10B C10 H10C 109.5 . .
C5 C11 H11A 109.5 . .
C5 C11 H11B 109.5 . .
H11A C11 H11B 109.5 . .
C5 C11 H11C 109.5 . .
H11A C11 H11C 109.5 . .
H11B C11 H11C 109.5 . .
C17 C12 C13 123.03(16) . .
C17 C12 N2 119.75(15) . .
C13 C12 N2 117.13(15) . .
C14 C13 C12 117.20(17) . .
C14 C13 C19 121.06(17) . .
C12 C13 C19 121.70(16) . .
C15 C14 C13 120.82(18) . .
C15 C14 H14 119.6 . .
C13 C14 H14 119.6 . .
C16 C15 C14 120.62(18) . .
C16 C15 H15 119.7 . .
C14 C15 H15 119.7 . .
C15 C16 C17 121.08(19) . .
C15 C16 H16 119.5 . .
C17 C16 H16 119.5 . .
C12 C17 C16 117.18(17) . .
C12 C17 C18 122.87(17) . .
C16 C17 C18 119.95(18) . .
C17 C18 H18A 109.5 . .
C17 C18 H18B 109.5 . .
H18A C18 H18B 109.5 . .
C17 C18 H18C 109.5 . .
H18A C18 H18C 109.5 . .
H18B C18 H18C 109.5 . .
C13 C19 H19A 109.5 . .
C13 C19 H19B 109.5 . .
H19A C19 H19B 109.5 . .
C13 C19 H19C 109.5 . .
H19A C19 H19C 109.5 . .
H19B C19 H19C 109.5 . .
N3 C20 C21 111.77(15) . .
N3 C20 H20A 109.3 . .
C21 C20 H20A 109.3 . .
N3 C20 H20B 109.3 . .
C21 C20 H20B 109.3 . .
H20A C20 H20B 107.9 . .
O1 C21 C20 111.80(15) . .
O1 C21 H21A 109.3 . .
C20 C21 H21A 109.3 . .
O1 C21 H21B 109.3 . .
C20 C21 H21B 109.3 . .
H21A C21 H21B 107.9 . .
O1 C22 C23 110.49(15) . .
O1 C22 H22A 109.6 . .
C23 C22 H22A 109.6 . .
O1 C22 H22B 109.6 . .
C23 C22 H22B 109.6 . .
H22A C22 H22B 108.1 . .
N3 C23 C22 111.84(15) . .
N3 C23 H23A 109.2 . .
C22 C23 H23A 109.2 . .
N3 C23 H23B 109.2 . .
C22 C23 H23B 109.2 . .
H23A C23 H23B 107.9 . .

loop_
_geom_bond_atom_site_label_1
_geom_bond_atom_site_label_2
_geom_bond_distance
_geom_bond_site_symmetry_2
Pd1 C1 1.9758(16) .
Pd1 N3 2.1257(14) .
Pd1 Cl2 2.3005(5) .
Pd1 Cl1 2.3113(4) .
O1 C21 1.424(2) .
O1 C22 1.428(2) .
N1 C1 1.352(2) .
N1 C3 1.388(2) .
N1 C4 1.442(2) .
N2 C1 1.355(2) .
N2 C2 1.387(2) .
N2 C12 1.446(2) .
N3 C20 1.480(2) .
N3 C23 1.481(2) .
N3 H3 0.819(15) .
C2 C3 1.340(3) .
C2 H2 0.9500 .
C3 H3A 0.9500 .
C4 C5 1.390(2) .
C4 C9 1.393(2) .
C5 C6 1.394(2) .
C5 C11 1.500(2) .
C6 C7 1.382(3) .
C6 H6 0.9500 .
C7 C8 1.382(3) .
C7 H7 0.9500 .
C8 C9 1.393(3) .
C8 H8 0.9500 .
C9 C10 1.504(2) .
C10 H10A 0.9800 .
C10 H10B 0.9800 .
C10 H10C 0.9800 .
C11 H11A 0.9800 .
C11 H11B 0.9800 .
C11 H11C 0.9800 .
C12 C17 1.391(2) .
C12 C13 1.398(2) .
C13 C14 1.394(3) .
C13 C19 1.503(3) .
C14 C15 1.380(3) .
C14 H14 0.9500 .
C15 C16 1.372(3) .
C15 H15 0.9500 .
C16 C17 1.396(3) .
C16 H16 0.9500 .
C17 C18 1.499(3) .
C18 H18A 0.9800 .
C18 H18B 0.9800 .
C18 H18C 0.9800 .
C19 H19A 0.9800 .
C19 H19B 0.9800 .
C19 H19C 0.9800 .
C20 C21 1.516(2) .
C20 H20A 0.9900 .
C20 H20B 0.9900 .
C21 H21A 0.9900 .
C21 H21B 0.9900 .
C22 C23 1.510(2) .
C22 H22A 0.9900 .
C22 H22B 0.9900 .
C23 H23A 0.9900 .
C23 H23B 0.9900 .

loop_
_geom_hbond_atom_site_label_D
_geom_hbond_atom_site_label_H
_geom_hbond_atom_site_label_A
_geom_hbond_distance_DH
_geom_hbond_distance_HA
_geom_hbond_distance_DA
_geom_hbond_angle_DHA
_geom_hbond_site_symmetry_A
C21 H21A Cl1 0.99 2.91 3.744(2) 142.5 3_666
C20 H20A Cl2 0.99 2.71 3.3071(19) 118.9 .
C2 H2 O1 0.95 2.33 3.274(2) 173.4 4_475
N3 H3 Cl1 0.819(15) 2.755(16) 3.5175(14) 155.7(18) 3_666
C21 H21A Cl1 0.99 2.91 3.744(2) 142.5 3_666
C20 H20A Cl2 0.99 2.71 3.3071(19) 118.9 .
C2 H2 O1 0.95 2.33 3.274(2) 173.4 4_475
N3 H3 Cl1 0.819(15) 2.755(16) 3.5175(14) 155.7(18) 3_666
C21 H21A Cl1 0.99 2.91 3.744(2) 142.5 3_666
C20 H20A Cl2 0.99 2.71 3.3071(19) 118.9 .
C2 H2 O1 0.95 2.33 3.274(2) 173.4 4_475
N3 H3 Cl1 0.819(15) 2.755(16) 3.5175(14) 155.7(18) 3_666
N3 H3 Cl1 0.819(15) 2.755(16) 3.5175(14) 155.7(18) 3_666
C2 H2 O1 0.95 2.33 3.274(2) 173.4 4_475
C20 H20A Cl2 0.99 2.71 3.3071(19) 118.9 .
C21 H21A Cl1 0.99 2.91 3.744(2) 142.5 3_666
N3 H3 Cl1 0.819(15) 2.755(16) 3.5175(14) 155.7(18) 3_666
C2 H2 O1 0.95 2.33 3.274(2) 173.4 4_475
C20 H20A Cl2 0.99 2.71 3.3071(19) 118.9 .
C21 H21A Cl1 0.99 2.91 3.744(2) 142.5 3_666
N3 H3 Cl1 0.819(15) 2.755(16) 3.5175(14) 155.7(18) 3_666
C2 H2 O1 0.95 2.33 3.274(2) 173.4 4_475
C20 H20A Cl2 0.99 2.71 3.3071(19) 118.9 .
C21 H21A Cl1 0.99 2.91 3.744(2) 142.5 3_666

loop_
_geom_torsion_atom_site_label_1
_geom_torsion_atom_site_label_2
_geom_torsion_atom_site_label_3
_geom_torsion_atom_site_label_4
_geom_torsion
_geom_torsion_site_symmetry_1
_geom_torsion_site_symmetry_2
_geom_torsion_site_symmetry_3
_geom_torsion_site_symmetry_4
C3 N1 C1 N2 0.71(19) . . . .
C4 N1 C1 N2 -173.52(15) . . . .
C3 N1 C1 Pd1 -175.91(13) . . . .
C4 N1 C1 Pd1 9.9(2) . . . .
C2 N2 C1 N1 -0.65(18) . . . .
C12 N2 C1 N1 171.05(15) . . . .
C2 N2 C1 Pd1 176.25(12) . . . .
C12 N2 C1 Pd1 -12.1(2) . . . .
C1 N2 C2 C3 0.4(2) . . . .
C12 N2 C2 C3 -171.55(16) . . . .
N2 C2 C3 N1 0.1(2) . . . .
C1 N1 C3 C2 -0.5(2) . . . .
C4 N1 C3 C2 173.69(16) . . . .
C1 N1 C4 C5 -88.2(2) . . . .
C3 N1 C4 C5 98.4(2) . . . .
C1 N1 C4 C9 92.0(2) . . . .
C3 N1 C4 C9 -81.4(2) . . . .
C9 C4 C5 C6 -4.1(2) . . . .
N1 C4 C5 C6 176.12(14) . . . .
C9 C4 C5 C11 173.53(16) . . . .
N1 C4 C5 C11 -6.2(2) . . . .
C4 C5 C6 C7 0.9(3) . . . .
C11 C5 C6 C7 -176.75(17) . . . .
C5 C6 C7 C8 2.1(3) . . . .
C6 C7 C8 C9 -2.2(3) . . . .
C5 C4 C9 C8 4.1(2) . . . .
N1 C4 C9 C8 -176.15(14) . . . .
C5 C4 C9 C10 -175.47(16) . . . .
N1 C4 C9 C10 4.3(2) . . . .
C7 C8 C9 C4 -0.8(3) . . . .
C7 C8 C9 C10 178.71(17) . . . .
C1 N2 C12 C17 107.89(19) . . . .
C2 N2 C12 C17 -81.4(2) . . . .
C1 N2 C12 C13 -75.4(2) . . . .
C2 N2 C12 C13 95.27(19) . . . .
C17 C12 C13 C14 -3.1(3) . . . .
N2 C12 C13 C14 -179.66(15) . . . .
C17 C12 C13 C19 174.33(16) . . . .
N2 C12 C13 C19 -2.2(2) . . . .
C12 C13 C14 C15 1.7(3) . . . .
C19 C13 C14 C15 -175.80(18) . . . .
C13 C14 C15 C16 0.4(3) . . . .
C14 C15 C16 C17 -1.1(3) . . . .
C13 C12 C17 C16 2.4(3) . . . .
N2 C12 C17 C16 178.89(15) . . . .
C13 C12 C17 C18 -177.01(18) . . . .
N2 C12 C17 C18 -0.5(3) . . . .
C15 C16 C17 C12 -0.3(3) . . . .
C15 C16 C17 C18 179.2(2) . . . .
C23 N3 C20 C21 50.98(19) . . . .
Pd1 N3 C20 C21 171.05(11) . . . .
C22 O1 C21 C20 59.5(2) . . . .
N3 C20 C21 O1 -55.5(2) . . . .
C21 O1 C22 C23 -60.5(2) . . . .
C20 N3 C23 C22 -52.78(19) . . . .
Pd1 N3 C23 C22 175.65(12) . . . .
O1 C22 C23 N3 58.3(2) . . . .
